data_7102566
loop_
_publ_author_name
'Ma, Bao-Qing'
'Coppens, Philip'

_publ_section_title
;
 Symmetry induced supramolecular assembly of a resorcinarene trimeric
 molecular box.
;
_journal_issue 8
_journal_name_full 'Chemical communications (Cambridge, England)'
_journal_page_first 932
_journal_page_last 933
_journal_paper_doi 10.1039/b315091g
_journal_year 2004
_chemical_formula_sum 'C168 H196 N12 O26'
_chemical_formula_weight 2799.37
_chemical_name_systematic
;
?
;
_space_group_IT_number 176
_symmetry_cell_setting hexagonal
_symmetry_space_group_name_Hall '-P 6c'
_symmetry_space_group_name_H-M 'P 63/m'
_atom_sites_solution_hydrogens geom
_atom_sites_solution_primary direct
_atom_sites_solution_secondary difmap
_audit_creation_method SHELXL-97
_cell_angle_alpha 90.00
_cell_angle_beta 90.00
_cell_angle_gamma 120.00
_cell_formula_units_Z 2
_cell_length_a 23.0604(11)
_cell_length_b 23.0604(11)
_cell_length_c 16.2247(13)
_cell_measurement_temperature 90(1)
_cell_volume 7472.1(8)
_computing_cell_refinement SMART
_computing_data_collection SMART
_computing_data_reduction SAINT
_computing_molecular_graphics XP
_computing_publication_material XCIF
_computing_structure_refinement 'SHELXL-97 (Sheldrick, 1997)'
_computing_structure_solution 'SHELXS-97 (Sheldrick, 1990)'
_diffrn_ambient_temperature 90(1)
_diffrn_measured_fraction_theta_full 0.999
_diffrn_measured_fraction_theta_max 0.999
_diffrn_measurement_device_type 'SMART CCD 1000'
_diffrn_radiation_monochromator graphite
_diffrn_radiation_source 'fine-focus sealed tube'
_diffrn_radiation_type MoK\a
_diffrn_radiation_wavelength 0.71073
_diffrn_reflns_av_R_equivalents 0.1088
_diffrn_reflns_av_sigmaI/netI 0.0379
_diffrn_reflns_limit_h_max 29
_diffrn_reflns_limit_h_min -29
_diffrn_reflns_limit_k_max 29
_diffrn_reflns_limit_k_min -29
_diffrn_reflns_limit_l_max 20
_diffrn_reflns_limit_l_min -20
_diffrn_reflns_number 86480
_diffrn_reflns_theta_full 27.00
_diffrn_reflns_theta_max 27.00
_diffrn_reflns_theta_min 1.77
_exptl_absorpt_coefficient_mu 0.084
_exptl_crystal_colour yellow
_exptl_crystal_density_diffrn 1.244
_exptl_crystal_density_method 'not measured'
_exptl_crystal_description prismatic
_exptl_crystal_F_000 2992
_exptl_crystal_size_max 0.26
_exptl_crystal_size_mid 0.18
_exptl_crystal_size_min 0.12
_refine_diff_density_max 0.900
_refine_diff_density_min -0.510
_refine_diff_density_rms 0.071
_refine_ls_extinction_coef 0.0031(4)
_refine_ls_extinction_expression Fc^*^=kFc[1+0.001xFc^2^\l^3^/sin(2\q)]^-1/4^
_refine_ls_extinction_method SHELXL
_refine_ls_goodness_of_fit_ref 1.029
_refine_ls_hydrogen_treatment mixed
_refine_ls_matrix_type full
_refine_ls_number_parameters 461
_refine_ls_number_reflns 5634
_refine_ls_number_restraints 8
_refine_ls_restrained_S_all 1.036
_refine_ls_R_factor_all 0.0876
_refine_ls_R_factor_gt 0.0547
_refine_ls_shift/su_max 0.002
_refine_ls_shift/su_mean 0.000
_refine_ls_structure_factor_coef Fsqd
_refine_ls_weighting_details 'calc w=1/[\s^2^(Fo^2^)+(0.0870P)^2^+4.7409P] where P=(Fo^2^+2Fc^2^)/3'
_refine_ls_weighting_scheme calc
_refine_ls_wR_factor_gt 0.1400
_refine_ls_wR_factor_ref 0.1714
_reflns_number_gt 3830
_reflns_number_total 5634
_reflns_threshold_expression >2sigma(I)
_cod_data_source_file b315091g.txt
_cod_data_source_block p63m_c
_cod_original_sg_symbol_H-M P6(3)/m
_cod_database_code 7102566

loop_
_symmetry_equiv_pos_as_xyz
'x, y, z'
'-y, x-y, z'
'-x+y, -x, z'
'-x, -y, z+1/2'
'y, -x+y, z+1/2'
'x-y, x, z+1/2'
'-x, -y, -z'
'y, -x+y, -z'
'x-y, x, -z'
'x, y, -z-1/2'
'-y, x-y, -z-1/2'
'-x+y, -x, -z-1/2'

loop_
_atom_site_label
_atom_site_type_symbol
_atom_site_fract_x
_atom_site_fract_y
_atom_site_fract_z
_atom_site_U_iso_or_equiv
_atom_site_adp_type
_atom_site_occupancy
_atom_site_symmetry_multiplicity
_atom_site_calc_flag
_atom_site_refinement_flags
O1 O 0.28953(8) -0.00112(7) 0.60191(9) 0.0284(4) Uani 1 1 d .
O2 O 0.41145(8) 0.11362(7) 0.56887(10) 0.0295(4) Uani 1 1 d .
O3 O 0.55384(8) 0.34748(8) 0.56642(12) 0.0381(4) Uani 1 1 d D
O4 O 0.5785(4) 0.4827(10) 0.6000(3) 0.033(3) Uani 0.68(6) 1 d P
O4' O 0.5720(7) 0.5039(15) 0.6046(10) 0.029(4) Uani 0.32(6) 1 d P
O5 O 0.6667 0.3333 0.5401(3) 0.0627(10) Uani 1 3 d SD
C1 C 0.28471(14) -0.00498(14) 0.7500 0.0244(6) Uani 1 2 d S
C2 C 0.28570(10) 0.02534(9) 0.67613(13) 0.0234(4) Uani 1 1 d .
C3 C 0.28632(9) 0.08652(9) 0.67473(13) 0.0213(4) Uani 1 1 d .
C4 C 0.28680(13) 0.11523(13) 0.7500 0.0216(6) Uani 1 2 d S
C5 C 0.29065(10) 0.12149(10) 0.59315(13) 0.0237(4) Uani 1 1 d .
C6 C 0.23276(10) 0.13525(10) 0.58246(15) 0.0286(5) Uani 1 1 d .
C7 C 0.16510(12) 0.07045(12) 0.5809(2) 0.0400(6) Uani 1 1 d .
C8 C 0.36030(10) 0.18325(9) 0.58463(12) 0.0213(4) Uani 1 1 d .
C9 C 0.41611(10) 0.17544(10) 0.57446(13) 0.0239(4) Uani 1 1 d .
C10 C 0.48022(10) 0.23031(11) 0.56860(14) 0.0280(5) Uani 1 1 d .
C11 C 0.48982(10) 0.29451(10) 0.57428(14) 0.0265(5) Uani 1 1 d .
C12 C 0.43568(10) 0.30509(10) 0.58563(12) 0.0216(4) Uani 1 1 d .
C13 C 0.37211(10) 0.24848(10) 0.58985(12) 0.0207(4) Uani 1 1 d .
C14 C 0.44808(10) 0.37604(10) 0.59473(13) 0.0222(4) Uani 1 1 d .
C15 C 0.38404(11) 0.38057(10) 0.58892(14) 0.0264(5) Uani 1 1 d .
C16 C 0.39797(13) 0.45237(11) 0.59592(16) 0.0332(5) Uani 1 1 d .
C17 C 0.45560(14) 0.37973(13) 0.7500 0.0220(6) Uani 1 2 d S
C18 C 0.48490(9) 0.40706(9) 0.67505(12) 0.0215(4) Uani 1 1 d .
C19 C 0.54826(10) 0.46408(11) 0.67637(13) 0.0294(5) Uani 1 1 d .
C20 C 0.57977(15) 0.49261(16) 0.7500 0.0330(7) Uani 1 2 d S
C21 C 0.36875(12) -0.10087(11) 0.63060(17) 0.0352(5) Uani 1 1 d .
C22 C 0.37683(11) -0.15620(10) 0.63695(17) 0.0344(6) Uani 1 1 d .
C23 C 0.32066(10) -0.21944(9) 0.63690(14) 0.0253(4) Uani 1 1 d .
C24 C 0.25823(10) -0.22466(10) 0.63069(14) 0.0266(5) Uani 1 1 d .
C25 C 0.25490(11) -0.16657(11) 0.62343(14) 0.0289(5) Uani 1 1 d .
C26 C 0.32734(10) -0.28009(9) 0.63976(14) 0.0263(5) Uani 1 1 d .
C29 C 0.1141(3) 0.1864(3) 0.7500 0.0755(16) Uani 1 2 d S
C30 C 0.13276(17) 0.22920(19) 0.6721(2) 0.0626(9) Uani 1 1 d .
C31 C 0.20626(16) 0.28293(16) 0.6730(2) 0.0585(9) Uani 1 1 d .
C32 C 0.2248(2) 0.3256(2) 0.7500 0.0557(11) Uani 1 2 d S
N1 N 0.30882(9) -0.10560(8) 0.62361(12) 0.0289(4) Uani 1 1 d .
N2 N 0.27102(8) -0.33949(8) 0.64023(12) 0.0277(4) Uani 1 1 d .
H6B H 0.2348(12) 0.1652(12) 0.6252(16) 0.034(6) Uiso 1 1 d .
H5A H 0.2832(11) 0.0914(11) 0.5430(14) 0.024(6) Uiso 1 1 d .
H16B H 0.4150(12) 0.4699(12) 0.6531(16) 0.035(7) Uiso 1 1 d .
H13A H 0.3356(12) 0.2556(11) 0.5970(14) 0.024(6) Uiso 1 1 d .
H15B H 0.3609(12) 0.3613(11) 0.5359(15) 0.031(6) Uiso 1 1 d .
H15A H 0.3516(13) 0.3529(13) 0.6317(16) 0.038(7) Uiso 1 1 d .
H4A H 0.2906(15) 0.1587(16) 0.7500 0.021(8) Uiso 1 2 d S
H17A H 0.4093(14) 0.3404(14) 0.7500 0.012(7) Uiso 1 2 d S
H7C H 0.1553(14) 0.0446(15) 0.6345(19) 0.054(8) Uiso 1 1 d .
H6A H 0.2406(12) 0.1611(12) 0.5284(15) 0.033(6) Uiso 1 1 d .
H7B H 0.1275(14) 0.0813(13) 0.5738(16) 0.044(7) Uiso 1 1 d .
H7A H 0.1683(13) 0.0431(14) 0.5372(18) 0.044(7) Uiso 1 1 d .
H25A H 0.2107(13) -0.1692(12) 0.6181(15) 0.032(6) Uiso 1 1 d .
H16A H 0.4313(13) 0.4810(13) 0.5514(16) 0.039(7) Uiso 1 1 d .
H1A H 0.2852(16) -0.0485(16) 0.7500 0.026(8) Uiso 1 2 d S
H21A H 0.4063(14) -0.0560(14) 0.6315(16) 0.044(7) Uiso 1 1 d .
H14A H 0.4747(12) 0.4028(12) 0.5479(15) 0.031(6) Uiso 1 1 d .
H10A H 0.5206(12) 0.2244(12) 0.5615(14) 0.032(6) Uiso 1 1 d .
H22A H 0.4198(15) -0.1521(14) 0.6392(17) 0.050(8) Uiso 1 1 d .
H24A H 0.2181(13) -0.2685(13) 0.6325(15) 0.036(7) Uiso 1 1 d .
H16C H 0.3573(14) 0.4539(13) 0.5887(16) 0.039(7) Uiso 1 1 d .
H30B H 0.1201(18) 0.1984(19) 0.623(2) 0.082(11) Uiso 1 1 d .
H2 H 0.370(2) 0.082(2) 0.572(2) 0.092(6) Uiso 1 1 d .
H1 H 0.295(2) -0.037(2) 0.612(2) 0.092(6) Uiso 1 1 d .
H29B H 0.069(3) 0.158(3) 0.7500 0.080(16) Uiso 1 2 d S
H32A H 0.2335(16) 0.2582(16) 0.675(2) 0.068(10) Uiso 1 1 d .
H4 H 0.621(2) 0.523(2) 0.603(2) 0.092(6) Uiso 1 1 d .
H31A H 0.2158(19) 0.3125(19) 0.619(3) 0.086(12) Uiso 1 1 d .
H20A H 0.626(2) 0.530(2) 0.7500 0.056(12) Uiso 1 2 d S
H30A H 0.1046(18) 0.2518(18) 0.666(2) 0.079(11) Uiso 1 1 d .
H29A H 0.140(3) 0.160(3) 0.7500 0.081(16) Uiso 1 2 d S
H32B H 0.197(2) 0.344(2) 0.7500 0.067(13) Uiso 1 2 d S
H32A' H 0.281(4) 0.363(4) 0.7500 0.14(3) Uiso 1 2 d S
C28 C 0.6547(8) 0.2620(7) 0.7500 0.173(5) Uani 1 2 d SU
C27 C 0.6006(10) 0.2725(9) 0.7500 0.309(10) Uani 1 2 d SU
H3 H 0.564(2) 0.385(2) 0.576(3) 0.092(6) Uiso 1 1 d .
H5 H 0.632(2) 0.337(3) 0.571(2) 0.092(6) Uiso 0.67 1 d PD

loop_
_atom_site_aniso_label
_atom_site_aniso_U_11
_atom_site_aniso_U_22
_atom_site_aniso_U_33
_atom_site_aniso_U_23
_atom_site_aniso_U_13
_atom_site_aniso_U_12
O1 0.0405(9) 0.0216(7) 0.0302(8) -0.0034(6) -0.0015(7) 0.0208(7)
O2 0.0284(8) 0.0223(7) 0.0446(9) -0.0034(7) -0.0015(7) 0.0179(6)
O3 0.0203(7) 0.0289(8) 0.0593(11) -0.0003(8) 0.0033(7) 0.0080(7)
O4 0.0243(16) 0.028(5) 0.0303(15) 0.0063(17) 0.0034(11) 0.001(2)
O4' 0.024(3) 0.015(6) 0.040(4) 0.012(3) 0.003(2) 0.004(3)
O5 0.0465(12) 0.0465(12) 0.095(3) 0.000 0.000 0.0232(6)
C1 0.0270(15) 0.0157(13) 0.0343(16) 0.000 0.000 0.0135(11)
C2 0.0240(10) 0.0168(9) 0.0317(11) -0.0036(8) -0.0014(8) 0.0120(8)
C3 0.0190(9) 0.0165(9) 0.0306(11) 0.0006(8) -0.0012(8) 0.0104(7)
C4 0.0192(13) 0.0119(12) 0.0347(16) 0.000 0.000 0.0086(10)
C5 0.0229(10) 0.0188(9) 0.0312(11) -0.0012(8) -0.0037(8) 0.0117(8)
C6 0.0236(10) 0.0217(10) 0.0402(13) 0.0004(10) -0.0055(9) 0.0111(9)
C7 0.0252(11) 0.0298(12) 0.0605(17) 0.0022(12) -0.0094(11) 0.0104(10)
C8 0.0222(9) 0.0195(9) 0.0236(10) 0.0005(8) -0.0019(8) 0.0116(8)
C9 0.0278(10) 0.0218(9) 0.0276(11) -0.0019(8) -0.0023(8) 0.0165(8)
C10 0.0221(10) 0.0283(11) 0.0372(12) -0.0018(9) 0.0010(9) 0.0152(9)
C11 0.0200(9) 0.0236(10) 0.0338(12) -0.0010(9) 0.0020(8) 0.0092(8)
C12 0.0242(10) 0.0220(9) 0.0203(10) 0.0009(8) -0.0002(8) 0.0128(8)
C13 0.0216(9) 0.0218(9) 0.0218(10) -0.0002(8) -0.0014(8) 0.0131(8)
C14 0.0248(10) 0.0179(9) 0.0232(10) 0.0034(8) 0.0011(8) 0.0100(8)
C15 0.0297(11) 0.0207(10) 0.0317(12) -0.0019(9) -0.0080(9) 0.0148(9)
C16 0.0400(13) 0.0241(11) 0.0409(14) -0.0018(10) -0.0085(11) 0.0201(10)
C17 0.0206(13) 0.0149(12) 0.0288(15) 0.000 0.000 0.0076(11)
C18 0.0208(9) 0.0168(9) 0.0268(10) 0.0003(8) -0.0011(8) 0.0094(8)
C19 0.0214(10) 0.0295(11) 0.0304(12) 0.0056(9) 0.0037(9) 0.0074(9)
C20 0.0177(14) 0.0281(16) 0.0375(18) 0.000 0.000 -0.0002(12)
C21 0.0324(12) 0.0191(10) 0.0540(15) -0.0027(10) 0.0013(11) 0.0126(9)
C22 0.0219(10) 0.0210(10) 0.0604(16) -0.0046(10) -0.0004(10) 0.0107(9)
C23 0.0228(10) 0.0195(9) 0.0352(11) -0.0012(8) 0.0017(9) 0.0117(8)
C24 0.0231(10) 0.0211(10) 0.0370(12) -0.0014(9) 0.0030(9) 0.0121(9)
C25 0.0304(11) 0.0282(11) 0.0349(12) -0.0011(9) 0.0030(9) 0.0198(9)
C26 0.0196(9) 0.0182(9) 0.0412(12) -0.0009(9) 0.0006(9) 0.0096(8)
C29 0.042(3) 0.058(3) 0.111(5) 0.000 0.000 0.015(2)
C30 0.0568(19) 0.072(2) 0.065(2) -0.0132(18) -0.0030(16) 0.0371(18)
C31 0.0538(18) 0.0484(16) 0.085(2) -0.0064(16) 0.0124(17) 0.0341(15)
C32 0.062(3) 0.043(2) 0.079(3) 0.000 0.000 0.038(2)
N1 0.0359(10) 0.0217(8) 0.0344(10) -0.0040(7) 0.0012(8) 0.0183(8)
N2 0.0184(8) 0.0171(8) 0.0470(11) 0.0002(8) 0.0028(8) 0.0084(7)
C28 0.238(14) 0.223(12) 0.145(9) 0.000 0.000 0.180(12)
C27 0.31(2) 0.227(14) 0.48(3) 0.000 0.000 0.199(15)

loop_
_atom_type_symbol
_atom_type_description
_atom_type_scat_dispersion_real
_atom_type_scat_dispersion_imag
_atom_type_scat_source
C C 0.0033 0.0016 'International Tables Vol C Tables 4.2.6.8 and 6.1.1.4'
H H 0.0000 0.0000 'International Tables Vol C Tables 4.2.6.8 and 6.1.1.4'
N N 0.0061 0.0033 'International Tables Vol C Tables 4.2.6.8 and 6.1.1.4'
O O 0.0106 0.0060 'International Tables Vol C Tables 4.2.6.8 and 6.1.1.4'

loop_
_geom_angle_atom_site_label_1
_geom_angle_atom_site_label_2
_geom_angle_atom_site_label_3
_geom_angle
_geom_angle_site_symmetry_1
_geom_angle_site_symmetry_3
O4' O4 C19 81.1(13) . .
O4 O4' C19 74.8(14) . .
C2 C1 C2 120.3(2) 10_557 .
O1 C2 C1 121.63(17) . .
O1 C2 C3 117.51(18) . .
C1 C2 C3 120.78(19) . .
C4 C3 C2 117.34(19) . .
C4 C3 C5 121.90(17) . .
C2 C3 C5 120.66(18) . .
C3 C4 C3 123.5(2) . 10_557
C3 C5 C6 112.00(17) . .
C3 C5 C8 109.33(16) . .
C6 C5 C8 114.58(16) . .
C5 C6 C7 111.69(18) . .
C13 C8 C9 116.89(18) . .
C13 C8 C5 123.24(17) . .
C9 C8 C5 119.82(17) . .
O2 C9 C10 115.80(17) . .
O2 C9 C8 122.78(18) . .
C10 C9 C8 121.42(18) . .
C11 C10 C9 119.85(18) . .
O3 C11 C10 118.08(18) . .
O3 C11 C12 120.90(18) . .
C10 C11 C12 121.01(18) . .
C13 C12 C11 117.09(18) . .
C13 C12 C14 123.14(17) . .
C11 C12 C14 119.76(17) . .
C8 C13 C12 123.73(18) . .
C12 C14 C18 110.42(16) . .
C12 C14 C15 113.42(16) . .
C18 C14 C15 110.48(17) . .
C16 C15 C14 112.45(18) . .
C18 C17 C18 123.4(3) 10_557 .
C17 C18 C19 117.38(19) . .
C17 C18 C14 120.53(18) . .
C19 C18 C14 122.08(18) . .
O4 C19 C20 124.3(3) . .
O4 C19 C18 114.1(4) . .
C20 C19 C18 121.1(2) . .
O4 C19 O4' 24.1(7) . .
C20 C19 O4' 117.5(9) . .
C18 C19 O4' 118.9(5) . .
C19 C20 C19 119.6(3) . 10_557
N1 C21 C22 122.8(2) . .
C21 C22 C23 119.1(2) . .
C22 C23 C24 118.38(18) . .
C22 C23 C26 120.68(18) . .
C24 C23 C26 120.89(17) . .
C25 C24 C23 118.65(19) . .
N1 C25 C24 123.2(2) . .
N2 C26 N2 125.12(18) . 3_655
N2 C26 C23 117.46(17) . .
N2 C26 C23 117.40(17) 3_655 .
C30 C29 C30 111.7(4) 10_557 .
C31 C30 C29 111.0(3) . .
C32 C31 C30 112.0(3) . .
C31 C32 C31 111.3(4) . 10_557
C25 N1 C21 117.91(17) . .
C26 N2 C26 114.87(18) . 2_545
C27 C28 C27 116.1(17) . 2_655
C28 C27 C28 123.9(17) . 3_665

loop_
_geom_bond_atom_site_label_1
_geom_bond_atom_site_label_2
_geom_bond_distance
_geom_bond_site_symmetry_2
O1 C2 1.373(2) .
O2 C9 1.378(2) .
O3 C11 1.373(2) .
O4 O4' 0.585(17) .
O4 C19 1.382(5) .
O4' C19 1.414(10) .
C1 C2 1.382(2) 10_557
C1 C2 1.382(2) .
C2 C3 1.404(3) .
C3 C4 1.387(2) .
C3 C5 1.527(3) .
C4 C3 1.387(2) 10_557
C5 C6 1.528(3) .
C5 C8 1.530(3) .
C6 C7 1.529(3) .
C8 C13 1.391(3) .
C8 C9 1.396(3) .
C9 C10 1.388(3) .
C10 C11 1.386(3) .
C11 C12 1.399(3) .
C12 C13 1.394(3) .
C12 C14 1.521(3) .
C14 C18 1.524(3) .
C14 C15 1.534(3) .
C15 C16 1.525(3) .
C17 C18 1.381(2) 10_557
C17 C18 1.381(2) .
C18 C19 1.394(3) .
C19 C20 1.382(3) .
C20 C19 1.382(3) 10_557
C21 N1 1.336(3) .
C21 C22 1.382(3) .
C22 C23 1.384(3) .
C23 C24 1.387(3) .
C23 C26 1.482(3) .
C24 C25 1.384(3) .
C25 N1 1.332(3) .
C26 N2 1.336(2) .
C26 N2 1.341(2) 3_655
C29 C30 1.526(5) 10_557
C29 C30 1.526(5) .
C30 C31 1.519(5) .
C31 C32 1.513(4) .
C32 C31 1.513(4) 10_557
N2 C26 1.341(2) 2_545
C28 C27 1.383(17) .
C28 C27 1.608(17) 2_655
C27 C28 1.608(17) 3_665

loop_
_geom_hbond_atom_site_label_D
_geom_hbond_atom_site_label_H
_geom_hbond_atom_site_label_A
_geom_hbond_distance_DH
_geom_hbond_distance_HA
_geom_hbond_distance_DA
_geom_hbond_angle_DHA
_geom_hbond_site_symmetry_A
O1 H1 N1 0.90(4) 1.78(4) 2.683(2) 175(4) .
O2 H2 O1 0.86(4) 1.95(4) 2.785(2) 162(4) .
O3 H3 O4 0.80(4) 2.13(5) 2.93(3) 172(4) .
O4' H4 O2 0.99(5) 1.81(4) 2.700(11) 149(4) 3_665
O5 H5 O3 0.983(18) 1.935(18) 2.8122(17) 147(3) .
